data_1547329
loop_
_publ_author_name
'Heng-Yun Ye'
'Wei-Qiang Liao'
'Qionghua Zhou'
'Yi Zhang'
'Jinlan Wang'
'Yu-Meng You'
'Jin-Yun Wang'
'Zhong-Ning Chen'
'Peng-Fei Li'
'Da-Wei Fu'
'Songping D. Huang'
'and Ren-Gen Xiong'

_publ_section_title
;
 Dielectric and ferroelectric sensing based on molecular recognition in
 Cu(1,10-phenlothroline)2SeO4.(diol) systems
;
_journal_name_full 'Nature Communications'
_journal_page_first 14551
_journal_paper_doi 10.1038/ncomms14551
_journal_volume 8
_journal_year 2017
_chemical_formula_sum 'C27 H24 Cu N4 O6 Se'
_chemical_formula_weight 643.00
_space_group_crystal_system monoclinic
_space_group_IT_number 9
_space_group_name_Hall 'C -2yc'
_space_group_name_H-M_alt 'C 1 c 1'
_symmetry_space_group_name_Hall 'C -2yc'
_symmetry_space_group_name_H-M 'C 1 c 1'
_atom_sites_solution_hydrogens geom
_cell_angle_alpha 90
_cell_angle_beta 123.186(8)
_cell_angle_gamma 90
_cell_formula_units_Z 4
_cell_length_a 17.723(9)
_cell_length_b 12.711(6)
_cell_length_c 13.471(7)
_cell_measurement_reflns_used 3603
_cell_measurement_temperature 173(2)
_cell_measurement_theta_max 27.4971
_cell_measurement_theta_min 3.2054
_cell_volume 2540(2)
_computing_structure_refinement 'SHELXL-2014/7 (Sheldrick, 2014)'
_diffrn_ambient_temperature 173(2)
_diffrn_measured_fraction_theta_full 0.978
_diffrn_measured_fraction_theta_max 0.961
_diffrn_measurement_device_type 'Rigarku saturn 724'
_diffrn_radiation_type MoK\a
_diffrn_radiation_wavelength 0.71073
_diffrn_reflns_av_R_equivalents 0.0444
_diffrn_reflns_av_unetI/netI 0.0535
_diffrn_reflns_Laue_measured_fraction_full 0.978
_diffrn_reflns_Laue_measured_fraction_max 0.961
_diffrn_reflns_limit_h_max 22
_diffrn_reflns_limit_h_min -20
_diffrn_reflns_limit_k_max 16
_diffrn_reflns_limit_k_min -16
_diffrn_reflns_limit_l_max 17
_diffrn_reflns_limit_l_min -13
_diffrn_reflns_number 13612
_diffrn_reflns_point_group_measured_fraction_full 0.978
_diffrn_reflns_point_group_measured_fraction_max 0.961
_diffrn_reflns_theta_full 25.242
_diffrn_reflns_theta_max 27.476
_diffrn_reflns_theta_min 3.205
_exptl_absorpt_coefficient_mu 2.345
_exptl_absorpt_correction_T_max 1.0000
_exptl_absorpt_correction_T_min 0.8756
_exptl_absorpt_correction_type multi-scan
_exptl_crystal_colour BLUE
_exptl_crystal_density_diffrn 1.682
_exptl_crystal_description BLOCK
_exptl_crystal_F_000 1300
_exptl_crystal_size_max 0.35
_exptl_crystal_size_mid 0.28
_exptl_crystal_size_min 0.22
_refine_diff_density_max 0.883
_refine_diff_density_min -0.642
_refine_diff_density_rms 0.107
_refine_ls_abs_structure_details
;
 Refined as an inversion twin.
;
_refine_ls_abs_structure_Flack 0.506(18)
_refine_ls_extinction_coef .
_refine_ls_extinction_method none
_refine_ls_goodness_of_fit_ref 1.051
_refine_ls_hydrogen_treatment constr
_refine_ls_matrix_type full
_refine_ls_number_parameters 355
_refine_ls_number_reflns 4543
_refine_ls_number_restraints 2
_refine_ls_restrained_S_all 1.051
_refine_ls_R_factor_all 0.0470
_refine_ls_R_factor_gt 0.0433
_refine_ls_shift/su_max 0.000
_refine_ls_shift/su_mean 0.000
_refine_ls_structure_factor_coef Fsqd
_refine_ls_weighting_details 'w=1/[\s^2^(Fo^2^)+(0.0447P)^2^+4.6136P] where P=(Fo^2^+2Fc^2^)/3'
_refine_ls_weighting_scheme calc
_refine_ls_wR_factor_gt 0.0907
_refine_ls_wR_factor_ref 0.0936
_reflns_Friedel_coverage 0.997
_reflns_Friedel_fraction_full 0.978
_reflns_Friedel_fraction_max 0.961
_reflns_number_gt 4284
_reflns_number_total 4543
_reflns_threshold_expression 'I > 2\s(I)'
_cod_data_source_file ncomms14551-s11.cif
_cod_data_source_block 1,3-Propanediole-T173K
_cod_depositor_comments
;
The following automatic conversions were performed:

'_exptl_absorpt_correction_type' value 'Multi-scan' changed to
'multi-scan' according to the built-in table from CIF Core dictionary
named 'cif_core.dic' version 2.4.1 from 2010-06-29.

Automatic conversion script
Id: cif_fix_values 5376 2017-05-30 11:51:03Z andrius 
;
_cod_database_code 1547329
_shelx_space_group_comment
;
The symmetry employed for this shelxl refinement is uniquely defined
by the following loop, which should always be used as a source of
symmetry information in preference to the above space-group names.
They are only intended as comments.
;

loop_
_space_group_symop_operation_xyz
'x, y, z'
'x, -y, z+1/2'
'x+1/2, y+1/2, z'
'x+1/2, -y+1/2, z+1/2'

loop_
_atom_site_label
_atom_site_type_symbol
_atom_site_fract_x
_atom_site_fract_y
_atom_site_fract_z
_atom_site_U_iso_or_equiv
_atom_site_adp_type
_atom_site_occupancy
_atom_site_site_symmetry_order
_atom_site_calc_flag
_atom_site_refinement_flags_posn
_atom_site_refinement_flags_adp
_atom_site_refinement_flags_occupancy
_atom_site_disorder_assembly
_atom_site_disorder_group
Se1 Se -0.01303(4) -0.04788(4) 0.25933(5) 0.01777(16) Uani 1 1 d . . . . .
Cu1 Cu 0.00000(5) 0.20630(5) 0.25000(6) 0.01854(19) Uani 1 1 d . . . . .
N2 N -0.0903(4) 0.2245(5) 0.2953(5) 0.0194(12) Uani 1 1 d . . . . .
N4 N 0.0954(4) 0.3007(4) 0.3867(5) 0.0165(11) Uani 1 1 d . . . . .
O1 O -0.0361(3) 0.0632(3) 0.1830(4) 0.0251(11) Uani 1 1 d . . . . .
N1 N -0.0996(4) 0.3029(4) 0.1032(5) 0.0202(12) Uani 1 1 d . . . . .
C1 C 0.1548(5) 0.2884(5) 0.2659(6) 0.0180(13) Uani 1 1 d . . . . .
N3 N 0.0876(4) 0.2177(4) 0.2013(5) 0.0186(12) Uani 1 1 d . . . . .
O3 O 0.0786(4) -0.1002(4) 0.2793(5) 0.0316(12) Uani 1 1 d . . . . .
O4 O -0.0991(3) -0.1265(4) 0.1796(4) 0.0226(10) Uani 1 1 d . . . . .
C2 C -0.1593(4) 0.2916(5) 0.2247(6) 0.0197(14) Uani 1 1 d . . . . .
C3 C 0.1411(5) 0.1985(6) 0.0735(6) 0.0219(15) Uani 1 1 d . . . . .
H3 H 0.1346 0.1660 0.0058 0.026 Uiso 1 1 calc R U . . .
C4 C -0.2961(5) 0.3900(6) 0.1683(7) 0.0274(17) Uani 1 1 d . . . . .
H4 H -0.3392 0.4117 0.1853 0.033 Uiso 1 1 calc R U . . .
O2 O -0.0004(3) -0.0228(4) 0.3867(4) 0.0269(11) Uani 1 1 d . . . . .
C5 C 0.2326(5) 0.4402(6) 0.5425(7) 0.0244(16) Uani 1 1 d . . . . .
H5 H 0.2779 0.4890 0.5944 0.029 Uiso 1 1 calc R U . . .
C6 C 0.2943(5) 0.4288(6) 0.4133(7) 0.0235(16) Uani 1 1 d . . . . .
H6 H 0.3420 0.4759 0.4634 0.028 Uiso 1 1 calc R U . . .
C7 C -0.2419(5) 0.4343(6) -0.0596(7) 0.0259(17) Uani 1 1 d . . . . .
H7 H -0.2895 0.4789 -0.1153 0.031 Uiso 1 1 calc R U . . .
C8 C 0.2887(5) 0.3893(6) 0.3173(7) 0.0221(14) Uani 1 1 d . . . . .
H8 H 0.3321 0.4094 0.3004 0.026 Uiso 1 1 calc R U . . .
C9 C -0.2159(5) 0.2782(6) 0.3506(7) 0.0228(15) Uani 1 1 d . . . . .
H9 H -0.2581 0.2962 0.3704 0.027 Uiso 1 1 calc R U . . .
C10 C -0.3031(5) 0.4256(5) 0.0685(7) 0.0265(17) Uani 1 1 d . . . . .
H10 H -0.3521 0.4698 0.0153 0.032 Uiso 1 1 calc R U . . .
C11 C -0.2384(5) 0.3976(5) 0.0432(6) 0.0212(14) Uani 1 1 d . . . . .
C12 C -0.1460(5) 0.2111(6) 0.4216(7) 0.0272(17) Uani 1 1 d . . . . .
H12 H -0.1390 0.1833 0.4916 0.033 Uiso 1 1 calc R U . . .
C13 C 0.2296(5) 0.4016(5) 0.4422(6) 0.0200(14) Uani 1 1 d . . . . .
C14 C 0.1597(4) 0.3314(5) 0.3681(6) 0.0176(13) Uani 1 1 d . . . . .
C15 C -0.1756(6) 0.4041(6) -0.0762(7) 0.0285(17) Uani 1 1 d . . . . .
H15 H -0.1769 0.4281 -0.1440 0.034 Uiso 1 1 calc R U . . .
C16 C 0.0823(5) 0.1733(6) 0.1066(6) 0.0236(15) Uani 1 1 d . . . . .
H16 H 0.0363 0.1229 0.0612 0.028 Uiso 1 1 calc R U . . .
C17 C 0.2089(5) 0.2702(6) 0.1374(7) 0.0236(15) Uani 1 1 d . . . . .
H17 H 0.2490 0.2881 0.1140 0.028 Uiso 1 1 calc R U . . .
C18 C -0.1059(5) 0.3382(5) 0.0055(6) 0.0240(15) Uani 1 1 d . . . . .
H18 H -0.0612 0.3178 -0.0090 0.029 Uiso 1 1 calc R U . . .
C19 C -0.1648(4) 0.3326(5) 0.1211(6) 0.0172(13) Uani 1 1 d . . . . .
C20 C 0.1693(5) 0.4067(6) 0.5644(7) 0.0271(17) Uani 1 1 d . . . . .
H20 H 0.1715 0.4298 0.6329 0.033 Uiso 1 1 calc R U . . .
C21 C 0.2182(4) 0.3168(5) 0.2390(6) 0.0201(14) Uani 1 1 d . . . . .
C22 C 0.1005(5) 0.3367(5) 0.4824(7) 0.0237(15) Uani 1 1 d . . . . .
H22 H 0.0562 0.3148 0.4970 0.028 Uiso 1 1 calc R U . . .
C23 C -0.2246(5) 0.3201(6) 0.2486(6) 0.0221(14) Uani 1 1 d . . . . .
C24 C -0.0846(5) 0.1835(6) 0.3905(7) 0.0258(16) Uani 1 1 d . . . . .
H24 H -0.0380 0.1345 0.4384 0.031 Uiso 1 1 calc R U . . .
O5 O -0.0731(4) 0.6824(4) 0.2985(6) 0.0365(14) Uani 1 1 d . . . . .
H5A H -0.0653 0.7442 0.2837 0.055 Uiso 1 1 calc R U . . .
O6 O 0.0607(5) 0.6998(4) 0.1802(6) 0.0404(15) Uani 1 1 d . . . . .
H6A H 0.0552 0.7630 0.1937 0.061 Uiso 1 1 calc R U . . .
C26 C 0.0072(7) 0.5596(5) 0.2500(10) 0.040(2) Uani 1 1 d . . . . .
H26A H -0.0020 0.5130 0.1853 0.048 Uiso 1 1 calc R U . . .
H26B H 0.0252 0.5150 0.3198 0.048 Uiso 1 1 calc R U . . .
C27 C -0.0798(7) 0.6134(8) 0.2115(10) 0.053(3) Uani 1 1 d . . . . .
H27A H -0.1000 0.6538 0.1381 0.063 Uiso 1 1 calc R U . . .
H27B H -0.1261 0.5595 0.1925 0.063 Uiso 1 1 calc R U . . .
C25 C 0.0827(7) 0.6362(9) 0.2815(10) 0.054(3) Uani 1 1 d . . . . .
H25A H 0.0928 0.6824 0.3470 0.065 Uiso 1 1 calc R U . . .
H25B H 0.1390 0.5968 0.3092 0.065 Uiso 1 1 calc R U . . .

loop_
_atom_site_aniso_label
_atom_site_aniso_U_11
_atom_site_aniso_U_22
_atom_site_aniso_U_33
_atom_site_aniso_U_23
_atom_site_aniso_U_13
_atom_site_aniso_U_12
Se1 0.0151(3) 0.0173(3) 0.0199(3) -0.0004(3) 0.0089(2) -0.0010(3)
Cu1 0.0176(4) 0.0179(3) 0.0229(4) -0.0009(3) 0.0129(3) -0.0011(3)
N2 0.018(3) 0.024(3) 0.020(3) 0.000(2) 0.013(3) 0.001(2)
N4 0.017(3) 0.017(3) 0.017(3) 0.000(2) 0.011(2) -0.002(2)
O1 0.033(3) 0.022(2) 0.021(2) 0.0017(18) 0.016(2) -0.0053(19)
N1 0.019(3) 0.019(3) 0.022(3) 0.003(2) 0.011(2) 0.001(2)
C1 0.018(3) 0.014(3) 0.024(4) 0.001(2) 0.012(3) 0.001(2)
N3 0.019(3) 0.016(3) 0.020(3) -0.001(2) 0.010(3) -0.003(2)
O3 0.024(3) 0.030(3) 0.045(3) -0.003(2) 0.023(3) 0.004(2)
O4 0.019(2) 0.022(2) 0.024(3) -0.0033(19) 0.010(2) -0.0076(18)
C2 0.016(3) 0.020(3) 0.022(4) -0.004(3) 0.010(3) -0.002(2)
C3 0.024(4) 0.024(4) 0.021(4) -0.003(3) 0.014(3) -0.002(3)
C4 0.019(3) 0.027(4) 0.039(5) -0.003(4) 0.018(4) 0.002(3)
O2 0.029(3) 0.030(3) 0.020(2) -0.003(2) 0.012(2) 0.002(2)
C5 0.021(4) 0.029(4) 0.020(4) -0.004(3) 0.009(3) -0.002(3)
C6 0.019(3) 0.025(4) 0.022(4) 0.001(3) 0.009(3) -0.003(3)
C7 0.028(4) 0.021(3) 0.021(4) 0.000(3) 0.009(3) 0.001(3)
C8 0.019(3) 0.020(3) 0.028(4) 0.000(3) 0.013(3) -0.005(3)
C9 0.023(3) 0.021(3) 0.032(4) -0.003(3) 0.019(3) 0.002(3)
C10 0.017(3) 0.028(4) 0.026(4) 0.001(3) 0.006(3) 0.006(3)
C11 0.023(3) 0.016(3) 0.024(4) -0.001(3) 0.012(3) 0.001(3)
C12 0.037(4) 0.025(4) 0.033(4) 0.002(3) 0.027(4) 0.000(3)
C13 0.018(3) 0.015(3) 0.020(4) 0.005(3) 0.006(3) 0.000(2)
C14 0.018(3) 0.019(3) 0.016(3) 0.003(2) 0.009(3) 0.002(2)
C15 0.036(4) 0.027(4) 0.021(4) 0.006(3) 0.015(4) 0.004(3)
C16 0.024(3) 0.024(3) 0.021(3) -0.002(3) 0.011(3) -0.003(3)
C17 0.027(4) 0.028(4) 0.024(4) 0.000(3) 0.020(3) 0.000(3)
C18 0.026(4) 0.024(3) 0.023(4) 0.003(3) 0.015(3) 0.002(3)
C19 0.014(3) 0.017(3) 0.018(3) -0.002(2) 0.007(3) -0.001(2)
C20 0.029(4) 0.031(4) 0.022(4) -0.009(3) 0.014(3) -0.008(3)
C21 0.019(3) 0.015(3) 0.023(4) 0.001(3) 0.010(3) -0.001(3)
C22 0.025(3) 0.021(3) 0.029(4) -0.001(3) 0.017(3) -0.003(3)
C23 0.021(3) 0.021(3) 0.026(4) -0.004(3) 0.015(3) -0.004(3)
C24 0.023(3) 0.023(3) 0.033(4) 0.003(3) 0.017(3) 0.002(3)
O5 0.055(4) 0.025(3) 0.041(3) 0.002(3) 0.034(3) -0.003(3)
O6 0.068(4) 0.028(3) 0.045(4) 0.003(3) 0.043(4) 0.006(3)
C26 0.054(6) 0.014(3) 0.055(5) 0.002(4) 0.032(5) 0.001(4)
C27 0.052(6) 0.041(5) 0.058(6) -0.005(5) 0.025(5) -0.015(5)
C25 0.057(6) 0.058(7) 0.058(7) 0.009(5) 0.039(6) 0.012(5)

loop_
_atom_type_symbol
_atom_type_description
_atom_type_scat_dispersion_real
_atom_type_scat_dispersion_imag
_atom_type_scat_source
C C 0.0033 0.0016 'International Tables Vol C Tables 4.2.6.8 and 6.1.1.4'
H H 0.0000 0.0000 'International Tables Vol C Tables 4.2.6.8 and 6.1.1.4'
N N 0.0061 0.0033 'International Tables Vol C Tables 4.2.6.8 and 6.1.1.4'
O O 0.0106 0.0060 'International Tables Vol C Tables 4.2.6.8 and 6.1.1.4'
Cu Cu 0.3201 1.2651 'International Tables Vol C Tables 4.2.6.8 and 6.1.1.4'
Se Se -0.0929 2.2259 'International Tables Vol C Tables 4.2.6.8 and 6.1.1.4'

loop_
_geom_angle_atom_site_label_1
_geom_angle_atom_site_label_2
_geom_angle_atom_site_label_3
_geom_angle
_geom_angle_site_symmetry_1
_geom_angle_site_symmetry_3
O3 Se1 O2 110.7(3) . .
O3 Se1 O4 110.2(3) . .
O2 Se1 O4 110.5(2) . .
O3 Se1 O1 109.5(3) . .
O2 Se1 O1 109.3(2) . .
O4 Se1 O1 106.7(2) . .
O1 Cu1 N3 91.8(2) . .
O1 Cu1 N2 97.6(2) . .
N3 Cu1 N2 169.2(2) . .
O1 Cu1 N4 147.5(2) . .
N3 Cu1 N4 81.2(2) . .
N2 Cu1 N4 93.6(2) . .
O1 Cu1 N1 101.9(2) . .
N3 Cu1 N1 92.9(2) . .
N2 Cu1 N1 80.0(2) . .
N4 Cu1 N1 110.11(19) . .
C24 N2 C2 118.8(6) . .
C24 N2 Cu1 126.2(5) . .
C2 N2 Cu1 114.7(5) . .
C22 N4 C14 117.8(6) . .
C22 N4 Cu1 130.8(5) . .
C14 N4 Cu1 111.3(4) . .
Se1 O1 Cu1 126.3(3) . .
C18 N1 C19 117.5(6) . .
C18 N1 Cu1 132.5(5) . .
C19 N1 Cu1 110.0(4) . .
N3 C1 C21 123.3(6) . .
N3 C1 C14 115.8(6) . .
C21 C1 C14 120.8(6) . .
C16 N3 C1 117.6(6) . .
C16 N3 Cu1 128.1(5) . .
C1 N3 Cu1 113.9(5) . .
N2 C2 C23 122.5(7) . .
N2 C2 C19 117.6(6) . .
C23 C2 C19 119.9(6) . .
C17 C3 C16 120.7(7) . .
C10 C4 C23 121.1(7) . .
C20 C5 C13 119.3(7) . .
C8 C6 C13 121.4(7) . .
C15 C7 C11 118.8(7) . .
C6 C8 C21 121.6(7) . .
C12 C9 C23 119.6(7) . .
C4 C10 C11 120.6(7) . .
C19 C11 C10 120.7(7) . .
C19 C11 C7 116.4(6) . .
C10 C11 C7 122.8(7) . .
C9 C12 C24 119.9(7) . .
C14 C13 C5 117.3(6) . .
C14 C13 C6 118.9(6) . .
C5 C13 C6 123.8(7) . .
N4 C14 C13 123.8(6) . .
N4 C14 C1 116.9(6) . .
C13 C14 C1 119.3(6) . .
C7 C15 C18 120.5(7) . .
N3 C16 C3 122.3(7) . .
C3 C17 C21 118.8(7) . .
N1 C18 C15 122.6(7) . .
N1 C19 C11 124.2(6) . .
N1 C19 C2 117.3(6) . .
C11 C19 C2 118.5(6) . .
C5 C20 C22 118.8(7) . .
C1 C21 C17 117.1(6) . .
C1 C21 C8 118.1(6) . .
C17 C21 C8 124.8(6) . .
N4 C22 C20 123.0(6) . .
C9 C23 C2 117.5(7) . .
C9 C23 C4 123.5(7) . .
C2 C23 C4 118.9(6) . .
N2 C24 C12 121.6(7) . .
C27 C26 C25 112.8(6) . .
O5 C27 C26 113.1(8) . .
O6 C25 C26 110.8(9) . .

loop_
_geom_bond_atom_site_label_1
_geom_bond_atom_site_label_2
_geom_bond_distance
_geom_bond_site_symmetry_2
Se1 O3 1.635(5) .
Se1 O2 1.636(5) .
Se1 O4 1.639(4) .
Se1 O1 1.661(4) .
Cu1 O1 1.975(5) .
Cu1 N3 1.993(6) .
Cu1 N2 2.015(6) .
Cu1 N4 2.069(6) .
Cu1 N1 2.171(6) .
N2 C24 1.335(10) .
N2 C2 1.361(9) .
N4 C22 1.324(9) .
N4 C14 1.351(8) .
N1 C18 1.336(9) .
N1 C19 1.358(9) .
C1 N3 1.361(8) .
C1 C21 1.403(10) .
C1 C14 1.438(9) .
N3 C16 1.350(9) .
C2 C23 1.409(10) .
C2 C19 1.442(10) .
C3 C17 1.373(10) .
C3 C16 1.377(10) .
C4 C10 1.358(12) .
C4 C23 1.436(10) .
C5 C20 1.374(11) .
C5 C13 1.410(10) .
C6 C8 1.340(11) .
C6 C13 1.441(10) .
C7 C15 1.367(11) .
C7 C11 1.429(10) .
C8 C21 1.442(10) .
C9 C12 1.371(10) .
C9 C23 1.401(10) .
C10 C11 1.410(11) .
C11 C19 1.410(9) .
C12 C24 1.407(11) .
C13 C14 1.405(9) .
C15 C18 1.396(10) .
C17 C21 1.416(10) .
C20 C22 1.422(10) .
O5 C27 1.416(11) .
O6 C25 1.445(11) .
C26 C27 1.496(13) .
C26 C25 1.515(13) .
